data_2224010
loop_
_publ_author_name
'Cheng, Jing-Li'
'Zhou, Yong'
'Lin, Fu-Cheng'
'Zhao, Jin-Hao'
'Zhu, Guo-Nian'

_publ_section_title
;
 Trichodermol (4\a-hydroxy-12,13-epoxytrichothec-9-ene)
;
_journal_coeditor_code SI2217
_journal_issue 11
_journal_name_full 'Acta Crystallographica Section E'
_journal_page_first o2879
_journal_paper_doi 10.1107/S1600536809044080
_journal_volume 65
_journal_year 2009
_chemical_formula_iupac 'C15 H22 O3'
_chemical_formula_moiety 'C15 H22 O3'
_chemical_formula_sum 'C15 H22 O3'
_chemical_formula_weight 250.34
_chemical_name_common
;
Trichodermol
;
_chemical_name_systematic
;
4\a-hydroxy-12,13-epoxytrichothec-9-ene
;
_space_group_IT_number 4
_symmetry_cell_setting monoclinic
_symmetry_space_group_name_Hall 'P 2yb'
_symmetry_space_group_name_H-M 'P 1 21 1'
_cell_angle_alpha 90.0000
_cell_angle_beta 96.7507(11)
_cell_angle_gamma 90.0000
_cell_formula_units_Z 2
_cell_length_a 6.8284(2)
_cell_length_b 6.6209(3)
_cell_length_c 14.7170(6)
_cell_measurement_reflns_used 6124
_cell_measurement_temperature 296.0(10)
_cell_measurement_theta_max 27.4
_cell_measurement_theta_min 3.0
_cell_volume 660.74(4)
_computing_cell_refinement 'PROCESS-AUTO (Rigaku, 1998)'
_computing_data_collection 'PROCESS-AUTO (Rigaku, 1998)'
_computing_data_reduction 'CrystalStructure (Rigaku/MSC, 2002)'
_computing_molecular_graphics 'ORTEP-3 for Windows (Farrugia, 1997)'
_computing_publication_material 'WinGX (Farrugia, 1999) and PLATON (Spek, 2009)'
_computing_structure_refinement 'CRYSTALS (Watkin <i>et al.</i>,  1996)'
_computing_structure_solution 'SIR97 (Altomare <i>et al.</i>,  1993)'
_diffrn_ambient_temperature 296.0(10)
_diffrn_detector_area_resol_mean 10.00
_diffrn_measured_fraction_theta_full 0.994
_diffrn_measured_fraction_theta_max 0.999
_diffrn_measurement_device_type 'Rigaku R-AXIS RAPID IP'
_diffrn_measurement_method \w
_diffrn_radiation_type 'Mo K\a'
_diffrn_radiation_wavelength 0.71075
_diffrn_reflns_av_R_equivalents 0.018
_diffrn_reflns_limit_h_max 8
_diffrn_reflns_limit_h_min -7
_diffrn_reflns_limit_k_max 8
_diffrn_reflns_limit_k_min -8
_diffrn_reflns_limit_l_max 18
_diffrn_reflns_limit_l_min -19
_diffrn_reflns_number 6503
_diffrn_reflns_theta_full 27.50
_diffrn_reflns_theta_max 27.44
_exptl_absorpt_coefficient_mu 0.086
_exptl_absorpt_correction_T_max 0.976
_exptl_absorpt_correction_T_min 0.934
_exptl_absorpt_correction_type multi-scan
_exptl_absorpt_process_details '(ABSCOR; Higashi, 1995)'
_exptl_crystal_colour colorless
_exptl_crystal_density_diffrn 1.258
_exptl_crystal_density_method 'not measured'
_exptl_crystal_description chunk
_exptl_crystal_F_000 272.00
_exptl_crystal_size_max 0.66
_exptl_crystal_size_mid 0.49
_exptl_crystal_size_min 0.28
_refine_diff_density_max 0.17
_refine_diff_density_min -0.15
_refine_ls_extinction_coef 18E1(3)
_refine_ls_extinction_method 'Larson (1970), equation 22'
_refine_ls_goodness_of_fit_ref 1.002
_refine_ls_hydrogen_treatment constr
_refine_ls_number_parameters 164
_refine_ls_number_reflns 1634
_refine_ls_R_factor_gt 0.0340
_refine_ls_shift/su_max 0.0000
_refine_ls_structure_factor_coef Fsqd
_refine_ls_weighting_details 'w = 1/[0.0012Fo^2^ + 1.5\s(Fo^2^)]/(4Fo^2^)'
_refine_ls_weighting_scheme calc
_refine_ls_wR_factor_ref 0.0946
_reflns_number_gt 1540
_reflns_number_total 1634
_reflns_threshold_expression F^2^>2\s(F^2^)
_cod_data_source_file si2217.cif
_cod_data_source_block I
_cod_original_sg_symbol_H-M 'P 21'
_cod_database_code 2224010
_cod_database_fobs_code 2224010

loop_
_symmetry_equiv_pos_site_id
_symmetry_equiv_pos_as_xyz
1 +X,+Y,+Z
2 -X,1/2+Y,-Z

loop_
_atom_site_type_symbol
_atom_site_label
_atom_site_fract_x
_atom_site_fract_y
_atom_site_fract_z
_atom_site_U_iso_or_equiv
_atom_site_adp_type
_atom_site_calc_flag
_atom_site_refinement_flags
_atom_site_occupancy
_atom_site_disorder_assembly
_atom_site_disorder_group
O O1 0.84609(16) 0.3577(2) 0.83213(8) 0.0329(3) Uani d . 1.00 . .
O O2 0.9112(2) 0.9341(2) 0.83678(11) 0.0535(4) Uani d . 1.00 . .
O O3 0.44991(17) 0.5728(2) 0.95141(8) 0.0428(3) Uani d . 1.00 . .
C C1 0.8680(2) 0.4910(2) 0.75578(11) 0.0295(4) Uani d . 1.00 . .
C C2 0.9296(2) 0.3595(3) 0.68075(12) 0.0389(4) Uani d . 1.00 . .
C C3 0.8120(2) 0.3061(3) 0.60656(12) 0.0423(5) Uani d . 1.00 . .
C C4 0.5978(2) 0.3670(3) 0.59348(12) 0.0484(5) Uani d . 1.00 . .
C C5 0.5275(2) 0.4606(3) 0.67912(12) 0.0394(4) Uani d . 1.00 . .
C C6 0.6784(2) 0.6115(2) 0.72646(11) 0.0307(4) Uani d . 1.00 . .
C C7 0.6045(2) 0.7082(2) 0.81427(11) 0.0298(4) Uani d . 1.00 . .
C C8 0.7735(2) 0.8181(2) 0.87935(12) 0.0374(4) Uani d . 1.00 . .
C C9 0.8824(2) 0.6492(3) 0.93698(12) 0.0398(4) Uani d . 1.00 . .
C C10 0.7723(2) 0.4555(3) 0.90883(11) 0.0326(4) Uani d . 1.00 . .
C C11 0.5685(2) 0.5348(2) 0.87747(11) 0.0294(4) Uani d . 1.00 . .
C C12 0.3896(2) 0.4194(3) 0.88380(12) 0.0418(5) Uani d . 1.00 . .
C C13 0.8819(4) 0.1859(4) 0.52998(14) 0.0596(6) Uani d . 1.00 . .
C C14 0.7229(3) 0.7762(3) 0.65783(14) 0.0505(5) Uani d . 1.00 . .
C C15 0.4273(2) 0.8481(3) 0.79217(14) 0.0485(5) Uani d . 1.00 . .
H H1 0.9748 0.5866 0.7745 0.035 Uiso c R 1.00 . .
H H2 1.0589 0.3125 0.6868 0.047 Uiso c R 1.00 . .
H H8 0.7109 0.9068 0.9207 0.045 Uiso c R 1.00 . .
H H10 0.7711 0.3629 0.9607 0.039 Uiso c R 1.00 . .
H H41 0.5787 0.4649 0.5442 0.058 Uiso c R 1.00 . .
H H42 0.5188 0.2479 0.5769 0.058 Uiso c R 1.00 . .
H H51 0.4041 0.5308 0.6617 0.047 Uiso c R 1.00 . .
H H52 0.5066 0.3534 0.7219 0.047 Uiso c R 1.00 . .
H H91 1.0183 0.6401 0.9241 0.048 Uiso c R 1.00 . .
H H92 0.8794 0.6749 1.0017 0.048 Uiso c R 1.00 . .
H H121 0.3980 0.2778 0.9006 0.050 Uiso c R 1.00 . .
H H122 0.2745 0.4411 0.8396 0.050 Uiso c R 1.00 . .
H H131 0.8038 0.0656 0.5201 0.072 Uiso c R 1.00 . .
H H132 1.0178 0.1497 0.5458 0.072 Uiso c R 1.00 . .
H H133 0.8688 0.2656 0.4751 0.072 Uiso c R 1.00 . .
H H141 0.7607 0.7139 0.6036 0.061 Uiso c R 1.00 . .
H H142 0.8285 0.8602 0.6850 0.061 Uiso c R 1.00 . .
H H143 0.6072 0.8572 0.6421 0.061 Uiso c R 1.00 . .
H H151 0.3317 0.7839 0.7485 0.058 Uiso c R 1.00 . .
H H152 0.4697 0.9723 0.7670 0.058 Uiso c R 1.00 . .
H H153 0.3691 0.8760 0.8471 0.058 Uiso c R 1.00 . .
H H201 0.8723 1.0539 0.8294 0.066 Uiso c R 1.00 . .

loop_
_atom_site_aniso_label
_atom_site_aniso_U_11
_atom_site_aniso_U_22
_atom_site_aniso_U_33
_atom_site_aniso_U_12
_atom_site_aniso_U_13
_atom_site_aniso_U_23
O1 0.0392(5) 0.0274(6) 0.0324(5) 0.0083(5) 0.0063(4) -0.0003(5)
O2 0.0587(8) 0.0287(7) 0.0781(10) -0.0102(7) 0.0296(7) -0.0093(7)
O3 0.0493(7) 0.0455(8) 0.0377(6) 0.0024(6) 0.0226(5) -0.0016(6)
C1 0.0308(7) 0.0267(9) 0.0320(7) -0.0024(6) 0.0076(5) -0.0016(6)
C2 0.0398(8) 0.0335(10) 0.0466(9) -0.0012(8) 0.0179(7) -0.0075(8)
C3 0.0633(10) 0.0326(10) 0.0344(9) -0.0079(9) 0.0207(8) -0.0044(8)
C4 0.0632(11) 0.0501(13) 0.0308(8) -0.0053(11) 0.0004(7) -0.0065(9)
C5 0.0381(7) 0.0463(12) 0.0330(8) 0.0009(8) 0.0007(6) 0.0002(9)
C6 0.0386(7) 0.0272(9) 0.0273(7) 0.0021(7) 0.0083(5) 0.0025(6)
C7 0.0336(7) 0.0241(8) 0.0329(8) 0.0043(6) 0.0093(5) 0.0022(7)
C8 0.0424(8) 0.0303(10) 0.0419(9) -0.0012(7) 0.0153(7) -0.0106(8)
C9 0.0393(8) 0.0459(11) 0.0337(8) 0.0021(8) 0.0023(6) -0.0101(8)
C10 0.0383(7) 0.0342(10) 0.0254(7) 0.0076(7) 0.0049(5) 0.0043(7)
C11 0.0343(7) 0.0293(9) 0.0261(7) 0.0030(7) 0.0103(5) 0.0001(7)
C12 0.0393(8) 0.0427(11) 0.0455(9) -0.0034(8) 0.0145(7) 0.0013(9)
C13 0.0909(15) 0.0460(13) 0.0478(11) -0.0127(13) 0.0322(11) -0.0138(11)
C14 0.0785(13) 0.0354(11) 0.0413(10) 0.0041(10) 0.0229(9) 0.0086(9)
C15 0.0516(9) 0.0397(12) 0.0563(11) 0.0188(10) 0.0144(8) 0.0089(10)

loop_
_atom_type_symbol
_atom_type_description
_atom_type_scat_dispersion_real
_atom_type_scat_dispersion_imag
_atom_type_scat_source
C C 0.003 0.002
;
International Tables for Crystallography
(1992, Vol. C, Tables 4.2.6.8 and 6.1.1.4)
;
H H 0.000 0.000
;
International Tables for Crystallography
(1992, Vol. C, Table 6.1.1.4)
;
O O 0.011 0.006
;
International Tables for Crystallography
(1992, Vol. C, Tables 4.2.6.8 and 6.1.1.4)
;

loop_
_geom_angle_atom_site_label_1
_geom_angle_atom_site_label_2
_geom_angle_atom_site_label_3
_geom_angle_site_symmetry_1
_geom_angle_site_symmetry_2
_geom_angle_site_symmetry_3
_geom_angle
_geom_angle_publ_flag
C1 O1 C10 . . . 114.24(13) ?
C11 O3 C12 . . . 60.14(11) ?
O1 C1 C2 . . . 106.26(14) ?
O1 C1 C6 . . . 111.87(12) ?
C2 C1 C6 . . . 113.14(12) ?
C1 C2 C3 . . . 124.36(16) ?
C2 C3 C4 . . . 121.26(18) ?
C2 C3 C13 . . . 122.95(18) ?
C4 C3 C13 . . . 115.78(17) ?
C3 C4 C5 . . . 113.36(15) ?
C4 C5 C6 . . . 112.11(15) ?
C1 C6 C5 . . . 106.63(14) ?
C1 C6 C7 . . . 108.69(12) ?
C1 C6 C14 . . . 109.07(15) ?
C5 C6 C7 . . . 111.85(13) ?
C5 C6 C14 . . . 109.60(14) ?
C7 C6 C14 . . . 110.88(15) ?
C6 C7 C8 . . . 113.63(13) ?
C6 C7 C11 . . . 106.61(14) ?
C6 C7 C15 . . . 113.16(13) ?
C8 C7 C11 . . . 97.80(12) ?
C8 C7 C15 . . . 110.62(15) ?
C11 C7 C15 . . . 114.07(14) ?
O2 C8 C7 . . . 117.07(15) ?
O2 C8 C9 . . . 109.54(14) ?
C7 C8 C9 . . . 105.64(15) ?
C8 C9 C10 . . . 105.72(13) ?
O1 C10 C9 . . . 112.64(14) ?
O1 C10 C11 . . . 108.15(12) ?
C9 C10 C11 . . . 101.46(15) ?
O3 C11 C7 . . . 118.26(15) ?
O3 C11 C10 . . . 113.99(12) ?
O3 C11 C12 . . . 59.75(11) ?
C7 C11 C10 . . . 103.95(13) ?
C7 C11 C12 . . . 129.49(14) ?
C10 C11 C12 . . . 123.35(16) ?
O3 C12 C11 . . . 60.11(11) ?
C8 O2 H201 . . . 110.7 ?
O1 C1 H1 . . . 108.5 ?
C2 C1 H1 . . . 108.5 ?
C6 C1 H1 . . . 108.5 ?
C1 C2 H2 . . . 117.8 ?
C3 C2 H2 . . . 117.8 ?
C3 C4 H41 . . . 108.5 ?
C3 C4 H42 . . . 108.5 ?
C5 C4 H41 . . . 108.5 ?
C5 C4 H42 . . . 108.5 ?
H41 C4 H42 . . . 109.5 ?
C4 C5 H51 . . . 108.8 ?
C4 C5 H52 . . . 108.8 ?
C6 C5 H51 . . . 108.8 ?
C6 C5 H52 . . . 108.8 ?
H51 C5 H52 . . . 109.5 ?
O2 C8 H8 . . . 108.1 ?
C7 C8 H8 . . . 108.1 ?
C9 C8 H8 . . . 108.1 ?
C8 C9 H91 . . . 110.4 ?
C8 C9 H92 . . . 110.4 ?
C10 C9 H91 . . . 110.4 ?
C10 C9 H92 . . . 110.4 ?
H91 C9 H92 . . . 109.5 ?
O1 C10 H10 . . . 111.4 ?
C9 C10 H10 . . . 111.4 ?
C11 C10 H10 . . . 111.4 ?
O3 C12 H121 . . . 120.0 ?
O3 C12 H122 . . . 120.0 ?
C11 C12 H121 . . . 120.0 ?
C11 C12 H122 . . . 120.0 ?
H121 C12 H122 . . . 109.5 ?
C3 C13 H131 . . . 109.5 ?
C3 C13 H132 . . . 109.5 ?
C3 C13 H133 . . . 109.5 ?
H131 C13 H132 . . . 109.5 ?
H131 C13 H133 . . . 109.5 ?
H132 C13 H133 . . . 109.5 ?
C6 C14 H141 . . . 109.5 ?
C6 C14 H142 . . . 109.5 ?
C6 C14 H143 . . . 109.5 ?
H141 C14 H142 . . . 109.5 ?
H141 C14 H143 . . . 109.5 ?
H142 C14 H143 . . . 109.5 ?
C7 C15 H151 . . . 109.5 ?
C7 C15 H152 . . . 109.5 ?
C7 C15 H153 . . . 109.5 ?
H151 C15 H152 . . . 109.5 ?
H151 C15 H153 . . . 109.5 ?
H152 C15 H153 . . . 109.5 ?

loop_
_geom_bond_atom_site_label_1
_geom_bond_atom_site_label_2
_geom_bond_site_symmetry_1
_geom_bond_site_symmetry_2
_geom_bond_distance
_geom_bond_publ_flag
O1 C1 . . 1.450(2) ?
O1 C10 . . 1.443(2) ?
O2 C8 . . 1.416(2) ?
O3 C11 . . 1.453(2) ?
O3 C12 . . 1.447(2) ?
C1 C2 . . 1.504(2) ?
C1 C6 . . 1.539(2) ?
C2 C3 . . 1.325(2) ?
C3 C4 . . 1.508(2) ?
C3 C13 . . 1.503(3) ?
C4 C5 . . 1.531(2) ?
C5 C6 . . 1.542(2) ?
C6 C7 . . 1.577(2) ?
C6 C14 . . 1.541(2) ?
C7 C8 . . 1.587(2) ?
C7 C11 . . 1.516(2) ?
C7 C15 . . 1.528(2) ?
C8 C9 . . 1.541(2) ?
C9 C10 . . 1.520(2) ?
C10 C11 . . 1.508(2) ?
C11 C12 . . 1.453(2) ?
O2 H201 . . 0.840 ?
C1 H1 . . 0.980 ?
C2 H2 . . 0.930 ?
C4 H41 . . 0.970 ?
C4 H42 . . 0.970 ?
C5 H51 . . 0.970 ?
C5 H52 . . 0.970 ?
C8 H8 . . 0.980 ?
C9 H91 . . 0.970 ?
C9 H92 . . 0.970 ?
C10 H10 . . 0.980 ?
C12 H121 . . 0.970 ?
C12 H122 . . 0.970 ?
C13 H131 . . 0.960 ?
C13 H132 . . 0.960 ?
C13 H133 . . 0.960 ?
C14 H141 . . 0.960 ?
C14 H142 . . 0.960 ?
C14 H143 . . 0.960 ?
C15 H151 . . 0.960 ?
C15 H152 . . 0.960 ?
C15 H153 . . 0.960 ?

loop_
_geom_hbond_atom_site_label_D
_geom_hbond_atom_site_label_H
_geom_hbond_atom_site_label_A
_geom_hbond_site_symmetry_D
_geom_hbond_site_symmetry_H
_geom_hbond_site_symmetry_A
_geom_hbond_distance_DH
_geom_hbond_distance_HA
_geom_hbond_distance_DA
_geom_hbond_angle_DHA
_geom_hbond_publ_flag
O2 H201 O1 . . 1_565 0.840 2.020 2.839(2) 164.9 yes

loop_
_geom_torsion_atom_site_label_1
_geom_torsion_atom_site_label_2
_geom_torsion_atom_site_label_3
_geom_torsion_atom_site_label_4
_geom_torsion_site_symmetry_1
_geom_torsion_site_symmetry_2
_geom_torsion_site_symmetry_3
_geom_torsion_site_symmetry_4
_geom_torsion
_geom_torsion_publ_flag
C1 O1 C10 C9 . . . . -48.89(16) ?
C1 O1 C10 C11 . . . . 62.42(17) ?
C10 O1 C1 C2 . . . . -175.48(11) ?
C10 O1 C1 C6 . . . . -51.55(16) ?
C12 O3 C11 C7 . . . . 121.49(16) ?
C12 O3 C11 C10 . . . . -115.92(18) ?
O1 C1 C2 C3 . . . . 105.4(2) ?
O1 C1 C6 C5 . . . . -71.96(16) ?
O1 C1 C6 C7 . . . . 48.78(17) ?
O1 C1 C6 C14 . . . . 169.78(14) ?
C2 C1 C6 C5 . . . . 48.01(18) ?
C2 C1 C6 C7 . . . . 168.75(14) ?
C2 C1 C6 C14 . . . . -70.25(19) ?
C6 C1 C2 C3 . . . . -17.7(2) ?
C1 C2 C3 C4 . . . . -3.0(3) ?
C1 C2 C3 C13 . . . . 175.8(2) ?
C2 C3 C4 C5 . . . . -9.8(3) ?
C13 C3 C4 C5 . . . . 171.3(2) ?
C3 C4 C5 C6 . . . . 43.1(2) ?
C4 C5 C6 C1 . . . . -61.64(19) ?
C4 C5 C6 C7 . . . . 179.67(15) ?
C4 C5 C6 C14 . . . . 56.3(2) ?
C1 C6 C7 C8 . . . . 47.34(19) ?
C1 C6 C7 C11 . . . . -59.22(16) ?
C1 C6 C7 C15 . . . . 174.58(15) ?
C5 C6 C7 C8 . . . . 164.80(14) ?
C5 C6 C7 C11 . . . . 58.24(16) ?
C5 C6 C7 C15 . . . . -68.0(2) ?
C14 C6 C7 C8 . . . . -72.54(18) ?
C14 C6 C7 C11 . . . . -179.10(14) ?
C14 C6 C7 C15 . . . . 54.7(2) ?
C6 C7 C8 O2 . . . . 40.8(2) ?
C6 C7 C8 C9 . . . . -81.40(17) ?
C6 C7 C11 O3 . . . . -163.39(12) ?
C6 C7 C11 C10 . . . . 69.08(15) ?
C6 C7 C11 C12 . . . . -90.7(2) ?
C8 C7 C11 O3 . . . . 79.03(15) ?
C8 C7 C11 C10 . . . . -48.50(15) ?
C8 C7 C11 C12 . . . . 151.67(18) ?
C11 C7 C8 O2 . . . . 152.82(15) ?
C11 C7 C8 C9 . . . . 30.61(16) ?
C15 C7 C8 O2 . . . . -87.74(19) ?
C15 C7 C8 C9 . . . . 150.05(15) ?
C15 C7 C11 O3 . . . . -37.8(2) ?
C15 C7 C11 C10 . . . . -165.28(15) ?
C15 C7 C11 C12 . . . . 34.9(2) ?
O2 C8 C9 C10 . . . . -129.73(15) ?
C7 C8 C9 C10 . . . . -2.80(18) ?
C8 C9 C10 O1 . . . . 88.78(16) ?
C8 C9 C10 C11 . . . . -26.62(17) ?
O1 C10 C11 O3 . . . . 159.65(14) ?
O1 C10 C11 C7 . . . . -70.22(17) ?
O1 C10 C11 C12 . . . . 91.20(19) ?
C9 C10 C11 O3 . . . . -81.67(17) ?
C9 C10 C11 C7 . . . . 48.45(16) ?
C9 C10 C11 C12 . . . . -150.13(16) ?
C7 C11 C12 O3 . . . . -103.3(2) ?
C10 C11 C12 O3 . . . . 100.35(17) ?

loop_
_cod_related_entry_id
_cod_related_entry_database
_cod_related_entry_code
1 ChemSpider 24743672
